data_7214368
loop_
_publ_author_name
'Lodochnikova, Olga'
'Dobrynin, Alexey B.'
'Andreeva, Olga V.'
'Strobykina, Irina Yu'
'Kataev, Vladimir E.'
'Litvinov, Igor'

_publ_section_title
;
 Z&#x2019;=2 crystallization of the three isomeric piridinoylhydrazone
 derivatives of isosteviol: Inclusion of an &#x201C;extra&#x201D; molecule
 in a unitcell as a &#x201C;cost&#x201D; of transferring a robust
 mirror-symmetrical H-bonding motif from an racemic environment into a
 homochiral one
;
_journal_name_full CrystEngComm
_journal_paper_doi 10.1039/c4ce00173g
_journal_year 2014
_chemical_absolute_configuration syn
_chemical_formula_moiety 'C27 H37 N3 O3'
_chemical_formula_sum 'C27 H37 N3 O3'
_chemical_formula_weight 451.60
_chemical_melting_point 518
_chemical_name_systematic
;Methyl 16-[N'-(pyridin-3-ylcarbonyl)hydrazono]-
ent-beyeran-19-oate
;
_space_group_IT_number 4
_symmetry_cell_setting monoclinic
_symmetry_Int_Tables_number 4
_symmetry_space_group_name_Hall 'P 2yb'
_symmetry_space_group_name_H-M 'P 1 21 1'
_atom_sites_solution_hydrogens geom
_atom_sites_solution_primary direct
_atom_sites_solution_secondary difmap
_audit_creation_method SHELXL-97
_cell_angle_alpha 90.00
_cell_angle_beta 92.608(5)
_cell_angle_gamma 90.00
_cell_formula_units_Z 4
_cell_length_a 7.966(3)
_cell_length_b 19.688(6)
_cell_length_c 15.559(5)
_cell_measurement_temperature 150(2)
_cell_volume 2437.7(14)
_computing_structure_refinement 'SHELXL-97 (Sheldrick, 1997)'
_diffrn_ambient_temperature 150(2)
_diffrn_measured_fraction_theta_full 0.998
_diffrn_measured_fraction_theta_max 0.998
_diffrn_radiation_monochromator graphite
_diffrn_radiation_type MoK\a
_diffrn_radiation_wavelength 0.71073
_diffrn_reflns_av_R_equivalents 0.1385
_diffrn_reflns_av_sigmaI/netI 0.3154
_diffrn_reflns_limit_h_max 10
_diffrn_reflns_limit_h_min -10
_diffrn_reflns_limit_k_max 25
_diffrn_reflns_limit_k_min -26
_diffrn_reflns_limit_l_max 20
_diffrn_reflns_limit_l_min -20
_diffrn_reflns_number 22443
_diffrn_reflns_theta_full 28.00
_diffrn_reflns_theta_max 28.00
_diffrn_reflns_theta_min 1.67
_diffrn_source 'fine-focus sealed tube'
_exptl_absorpt_coefficient_mu 0.080
_exptl_absorpt_correction_T_max 0.9960
_exptl_absorpt_correction_T_min 0.9841
_exptl_absorpt_correction_type multi-scan
_exptl_absorpt_process_details SADABS
_exptl_crystal_colour colorless
_exptl_crystal_density_diffrn 1.231
_exptl_crystal_density_method 'not measured'
_exptl_crystal_description prismatic
_exptl_crystal_F_000 976
_exptl_crystal_size_max 0.20
_exptl_crystal_size_mid 0.05
_exptl_crystal_size_min 0.05
_refine_diff_density_max 0.448
_refine_diff_density_min -0.356
_refine_diff_density_rms 0.057
_refine_ls_abs_structure_details 'Flack H D (1983), Acta Cryst. A39, 876-881'
_refine_ls_abs_structure_Flack 2(2)
_refine_ls_extinction_method none
_refine_ls_goodness_of_fit_ref 0.930
_refine_ls_hydrogen_treatment mixed
_refine_ls_matrix_type full
_refine_ls_number_parameters 611
_refine_ls_number_reflns 11580
_refine_ls_number_restraints 20
_refine_ls_restrained_S_all 0.940
_refine_ls_R_factor_all 0.2761
_refine_ls_R_factor_gt 0.0773
_refine_ls_shift/su_max 0.004
_refine_ls_shift/su_mean 0.000
_refine_ls_structure_factor_coef Fsqd
_refine_ls_weighting_details 'calc w=1/[\s^2^(Fo^2^)+(0.0410P)^2^+0.0000P] where P=(Fo^2^+2Fc^2^)/3'
_refine_ls_weighting_scheme calc
_refine_ls_wR_factor_gt 0.1141
_refine_ls_wR_factor_ref 0.1777
_reflns_number_gt 3693
_reflns_number_total 11580
_reflns_threshold_expression >2sigma(I)
_cod_data_source_file c4ce00173g1.cif
_cod_data_source_block k119_fin2
_cod_original_cell_volume 2437.6(14)
_cod_original_sg_symbol_H-M 'P 21'
_cod_database_code 7214368

loop_
_symmetry_equiv_pos_as_xyz
'x, y, z'
'-x, y+1/2, -z'

loop_
_atom_site_label
_atom_site_type_symbol
_atom_site_fract_x
_atom_site_fract_y
_atom_site_fract_z
_atom_site_U_iso_or_equiv
_atom_site_adp_type
_atom_site_occupancy
_atom_site_symmetry_multiplicity
_atom_site_calc_flag
_atom_site_refinement_flags
C1A C 0.6931(8) 1.0014(3) 0.7825(5) 0.0467(19) Uani 1 1 d .
H1A1 H 0.7408 1.0141 0.8401 0.056 Uiso 1 1 calc R
H1A2 H 0.7875 0.9885 0.7466 0.056 Uiso 1 1 calc R
C1B C -0.1582(8) 0.3460(3) 0.8898(4) 0.0446(19) Uani 1 1 d .
H1B1 H -0.0725 0.3265 0.9307 0.054 Uiso 1 1 calc R
H1B2 H -0.2169 0.3826 0.9201 0.054 Uiso 1 1 calc R
C2A C 0.6035(8) 1.0626(3) 0.7423(5) 0.055(2) Uani 1 1 d .
H2A1 H 0.5640 1.0514 0.6827 0.067 Uiso 1 1 calc R
H2A2 H 0.6834 1.1010 0.7396 0.067 Uiso 1 1 calc R
C2B C -0.2853(10) 0.2908(4) 0.8640(5) 0.064(3) Uani 1 1 d .
H2B1 H -0.3314 0.2706 0.9162 0.077 Uiso 1 1 calc R
H2B2 H -0.3796 0.3110 0.8290 0.077 Uiso 1 1 calc R
C3A C 0.4540(8) 1.0838(3) 0.7939(5) 0.049(2) Uani 1 1 d .
H3A1 H 0.3965 1.1227 0.7649 0.059 Uiso 1 1 calc R
H3A2 H 0.4951 1.0991 0.8517 0.059 Uiso 1 1 calc R
C3B C -0.2017(9) 0.2358(4) 0.8125(4) 0.055(2) Uani 1 1 d .
H3B1 H -0.2872 0.2014 0.7948 0.067 Uiso 1 1 calc R
H3B2 H -0.1154 0.2130 0.8500 0.067 Uiso 1 1 calc R
C4A C 0.3271(8) 1.0257(3) 0.8037(4) 0.0392(18) Uani 1 1 d .
C4B C -0.1179(9) 0.2623(4) 0.7313(4) 0.045(2) Uani 1 1 d .
C5A C 0.4226(8) 0.9639(3) 0.8427(4) 0.0390(18) Uani 1 1 d .
H5A H 0.4721 0.9802 0.8992 0.047 Uiso 1 1 calc R
C5B C 0.0073(7) 0.3188(3) 0.7611(4) 0.0336(17) Uani 1 1 d .
H5B H 0.0886 0.2958 0.8024 0.040 Uiso 1 1 calc R
C6A C 0.3111(7) 0.9023(3) 0.8653(4) 0.0336(16) Uani 1 1 d .
H6A1 H 0.2099 0.9183 0.8939 0.040 Uiso 1 1 calc R
H6A2 H 0.2743 0.8780 0.8120 0.040 Uiso 1 1 calc R
C6B C 0.1158(8) 0.3470(3) 0.6902(4) 0.0396(18) Uani 1 1 d .
H6B1 H 0.1572 0.3091 0.6550 0.047 Uiso 1 1 calc R
H6B2 H 0.0474 0.3774 0.6520 0.047 Uiso 1 1 calc R
C7A C 0.4122(8) 0.8546(3) 0.9250(4) 0.0433(19) Uani 1 1 d .
H7A1 H 0.3397 0.8161 0.9407 0.052 Uiso 1 1 calc R
H7A2 H 0.4454 0.8793 0.9786 0.052 Uiso 1 1 calc R
C7B C 0.2642(7) 0.3861(3) 0.7305(4) 0.0330(17) Uani 1 1 d .
H7B1 H 0.3358 0.3544 0.7653 0.040 Uiso 1 1 calc R
H7B2 H 0.3324 0.4043 0.6842 0.040 Uiso 1 1 calc R
C8A C 0.5702(7) 0.8267(3) 0.8852(4) 0.0275(16) Uani 1 1 d .
C8B C 0.2122(7) 0.4443(3) 0.7872(4) 0.0309(16) Uani 1 1 d .
C9A C 0.6736(7) 0.8859(3) 0.8493(4) 0.0329(17) Uani 1 1 d .
H9A H 0.7175 0.9116 0.9009 0.039 Uiso 1 1 calc R
C9B C 0.0813(7) 0.4214(3) 0.8520(4) 0.0311(16) Uani 1 1 d .
H9B H 0.1439 0.3910 0.8937 0.037 Uiso 1 1 calc R
C10A C 0.5764(8) 0.9396(3) 0.7915(4) 0.0322(16) Uani 1 1 d .
C10B C -0.0687(8) 0.3773(3) 0.8134(4) 0.0302(17) Uani 1 1 d .
C11A C 0.8314(7) 0.8577(3) 0.8067(4) 0.0332(17) Uani 1 1 d .
H11A H 0.7970 0.8365 0.7510 0.040 Uiso 1 1 calc R
H11B H 0.9082 0.8958 0.7950 0.040 Uiso 1 1 calc R
C11B C 0.0263(8) 0.4826(3) 0.9053(4) 0.0348(17) Uani 1 1 d .
H11C H -0.0473 0.5122 0.8687 0.042 Uiso 1 1 calc R
H11D H -0.0400 0.4661 0.9534 0.042 Uiso 1 1 calc R
C12A C 0.9249(7) 0.8054(3) 0.8630(4) 0.0336(16) Uani 1 1 d .
H12A H 1.0106 0.7827 0.8289 0.040 Uiso 1 1 calc R
H12B H 0.9839 0.8289 0.9119 0.040 Uiso 1 1 calc R
C12B C 0.1761(8) 0.5243(3) 0.9419(4) 0.0403(19) Uani 1 1 d .
H12C H 0.2321 0.4989 0.9900 0.048 Uiso 1 1 calc R
H12D H 0.1341 0.5675 0.9651 0.048 Uiso 1 1 calc R
C13A C 0.8078(8) 0.7528(3) 0.8971(4) 0.0319(17) Uani 1 1 d .
C13B C 0.3064(8) 0.5401(3) 0.8741(4) 0.0355(17) Uani 1 1 d .
C14A C 0.6810(8) 0.7887(3) 0.9524(4) 0.0397(19) Uani 1 1 d .
H14A H 0.7377 0.8206 0.9935 0.048 Uiso 1 1 calc R
H14B H 0.6146 0.7556 0.9847 0.048 Uiso 1 1 calc R
C14B C 0.3662(8) 0.4723(3) 0.8387(4) 0.0357(17) Uani 1 1 d .
H14C H 0.4013 0.4411 0.8860 0.043 Uiso 1 1 calc R
H14D H 0.4618 0.4791 0.8011 0.043 Uiso 1 1 calc R
C15A C 0.5353(7) 0.7706(3) 0.8182(4) 0.0283(15) Uani 1 1 d .
H15A H 0.4351 0.7437 0.8322 0.034 Uiso 1 1 calc R
H15B H 0.5171 0.7901 0.7599 0.034 Uiso 1 1 calc R
C15B C 0.1532(7) 0.5107(3) 0.7389(4) 0.0309(16) Uani 1 1 d .
H15C H 0.2018 0.5132 0.6816 0.037 Uiso 1 1 calc R
H15D H 0.0291 0.5119 0.7314 0.037 Uiso 1 1 calc R
C16A C 0.6927(8) 0.7269(3) 0.8236(4) 0.0297(16) Uani 1 1 d .
C16B C 0.2158(7) 0.5683(3) 0.7950(4) 0.0287(16) Uani 1 1 d .
C17A C 0.9067(8) 0.6951(3) 0.9432(4) 0.0400(18) Uani 1 1 d .
H17A H 0.8279 0.6632 0.9681 0.060 Uiso 1 1 calc R
H17B H 0.9808 0.7143 0.9890 0.060 Uiso 1 1 calc R
H17C H 0.9743 0.6711 0.9017 0.060 Uiso 1 1 calc R
C17B C 0.4453(8) 0.5852(4) 0.9112(4) 0.049(2) Uani 1 1 d .
H17D H 0.5348 0.5887 0.8703 0.074 Uiso 1 1 calc R
H17E H 0.4909 0.5656 0.9653 0.074 Uiso 1 1 calc R
H17F H 0.4001 0.6305 0.9222 0.074 Uiso 1 1 calc R
C18A C 0.1936(8) 1.0503(3) 0.8666(4) 0.048(2) Uani 1 1 d .
H18A H 0.1394 1.0916 0.8437 0.072 Uiso 1 1 calc R
H18B H 0.2485 1.0601 0.9229 0.072 Uiso 1 1 calc R
H18C H 0.1088 1.0148 0.8727 0.072 Uiso 1 1 calc R
C18B C -0.0227(9) 0.2026(3) 0.6919(4) 0.054(2) Uani 1 1 d .
H18D H -0.0981 0.1634 0.6851 0.080 Uiso 1 1 calc R
H18E H 0.0740 0.1904 0.7299 0.080 Uiso 1 1 calc R
H18F H 0.0164 0.2160 0.6355 0.080 Uiso 1 1 calc R
C19A C 0.2250(9) 1.0082(4) 0.7225(5) 0.0429(19) Uani 1 1 d .
C19B C -0.2562(11) 0.2821(4) 0.6651(5) 0.056(2) Uani 1 1 d .
C20A C 0.5220(7) 0.9122(3) 0.7011(4) 0.0363(17) Uani 1 1 d .
H20A H 0.4371 0.8767 0.7066 0.054 Uiso 1 1 calc R
H20B H 0.6199 0.8933 0.6736 0.054 Uiso 1 1 calc R
H20C H 0.4747 0.9494 0.6658 0.054 Uiso 1 1 calc R
C20B C -0.1970(7) 0.4196(3) 0.7586(4) 0.0391(18) Uani 1 1 d .
H20D H -0.1473 0.4329 0.7046 0.059 Uiso 1 1 calc R
H20E H -0.2269 0.4605 0.7905 0.059 Uiso 1 1 calc R
H20F H -0.2981 0.3924 0.7460 0.059 Uiso 1 1 calc R
C21A C 0.1690(9) 1.0371(5) 0.5777(5) 0.079(3) Uani 1 1 d .
H21A H 0.1880 0.9900 0.5603 0.119 Uiso 1 1 calc R
H21B H 0.2084 1.0680 0.5335 0.119 Uiso 1 1 calc R
H21C H 0.0487 1.0444 0.5847 0.119 Uiso 1 1 calc R
C21B C -0.3156(9) 0.3327(4) 0.5283(5) 0.071(3) Uani 1 1 d .
H21D H -0.3592 0.2921 0.4985 0.107 Uiso 1 1 calc R
H21E H -0.2613 0.3623 0.4873 0.107 Uiso 1 1 calc R
H21F H -0.4085 0.3572 0.5536 0.107 Uiso 1 1 calc R
C22A C 0.6516(8) 0.6039(3) 0.6665(4) 0.0305(16) Uani 1 1 d .
C22B C 0.1428(9) 0.7097(3) 0.6700(4) 0.0332(17) Uani 1 1 d .
C23A C 0.2989(9) 0.5899(5) 0.4964(4) 0.057(2) Uani 1 1 d .
H23A H 0.2201 0.6172 0.4644 0.069 Uiso 1 1 calc R
C23B C -0.2258(10) 0.7299(6) 0.5081(5) 0.073(3) Uani 1 1 d U
H23B H -0.3013 0.7057 0.4703 0.087 Uiso 1 1 calc R
C24A C 0.4107(8) 0.6194(4) 0.5563(4) 0.0428(19) Uani 1 1 d .
H24A H 0.4110 0.6671 0.5653 0.051 Uiso 1 1 calc R
C24B C -0.1005(9) 0.6999(5) 0.5616(5) 0.063(3) Uani 1 1 d .
H24B H -0.0897 0.6518 0.5628 0.076 Uiso 1 1 calc R
C25A C 0.5207(8) 0.5783(4) 0.6023(4) 0.0325(17) Uani 1 1 d .
C25B C 0.0070(8) 0.7388(4) 0.6125(4) 0.0361(18) Uani 1 1 d .
C26A C 0.5157(8) 0.5096(4) 0.5855(4) 0.0369(18) Uani 1 1 d .
H26A H 0.5936 0.4813 0.6165 0.044 Uiso 1 1 calc R
C26B C -0.0085(10) 0.8083(5) 0.6117(4) 0.062(3) Uani 1 1 d .
H26B H 0.0666 0.8335 0.6487 0.075 Uiso 1 1 calc R
C28A C 0.3028(9) 0.5214(5) 0.4838(5) 0.059(2) Uani 1 1 d .
H28A H 0.2273 0.5021 0.4416 0.070 Uiso 1 1 calc R
C28B C -0.2243(12) 0.7995(7) 0.5178(6) 0.094(4) Uani 1 1 d U
H28B H -0.3144 0.8211 0.4863 0.113 Uiso 1 1 calc R
N1A N 0.7323(6) 0.6769(2) 0.7775(3) 0.0279(13) Uani 1 1 d .
N1B N 0.2087(6) 0.6319(3) 0.7815(3) 0.0317(14) Uani 1 1 d .
N2A N 0.6116(7) 0.6575(3) 0.7142(3) 0.0274(13) Uani 1 1 d D
N2B N 0.1056(7) 0.6501(3) 0.7095(3) 0.0309(14) Uani 1 1 d .
N3A N 0.4080(7) 0.4803(3) 0.5281(4) 0.0484(17) Uani 1 1 d .
N3B N -0.1237(12) 0.8442(5) 0.5618(6) 0.111(3) Uani 1 1 d U
O1A O 0.1211(6) 0.9640(3) 0.7140(3) 0.0511(14) Uani 1 1 d .
O1B O -0.4029(6) 0.2691(3) 0.6685(3) 0.078(2) Uani 1 1 d .
O2A O 0.2591(6) 1.0502(2) 0.6573(3) 0.0526(14) Uani 1 1 d .
O2B O -0.1927(5) 0.3126(2) 0.5966(3) 0.0516(14) Uani 1 1 d .
O3A O 0.7878(5) 0.5739(2) 0.6723(3) 0.0400(12) Uani 1 1 d .
O3B O 0.2803(6) 0.7372(2) 0.6792(3) 0.0394(12) Uani 1 1 d .
H2A H 0.515(5) 0.681(3) 0.700(4) 0.09(3) Uiso 1 1 d D
H2B H -0.008(8) 0.634(3) 0.710(4) 0.05(2) Uiso 1 1 d .

loop_
_atom_site_aniso_label
_atom_site_aniso_U_11
_atom_site_aniso_U_22
_atom_site_aniso_U_33
_atom_site_aniso_U_23
_atom_site_aniso_U_13
_atom_site_aniso_U_12
C1A 0.038(4) 0.030(4) 0.073(5) -0.001(4) 0.017(4) -0.007(4)
C1B 0.057(5) 0.039(5) 0.040(5) -0.011(4) 0.020(4) -0.019(4)
C2A 0.050(5) 0.028(5) 0.091(6) -0.006(4) 0.030(4) -0.016(4)
C2B 0.076(6) 0.055(6) 0.065(6) -0.021(4) 0.040(5) -0.029(5)
C3A 0.052(5) 0.020(4) 0.075(6) -0.002(4) 0.012(4) 0.000(4)
C3B 0.064(6) 0.047(5) 0.058(5) -0.019(4) 0.030(4) -0.023(4)
C4A 0.039(4) 0.032(5) 0.048(5) -0.005(4) 0.015(4) -0.002(4)
C4B 0.044(5) 0.052(5) 0.039(5) -0.016(4) 0.012(4) -0.015(4)
C5A 0.038(4) 0.037(4) 0.043(5) -0.008(4) 0.012(4) -0.009(4)
C5B 0.029(4) 0.038(4) 0.034(4) -0.007(3) 0.010(3) -0.006(3)
C6A 0.033(4) 0.032(4) 0.036(4) -0.004(3) 0.014(3) -0.006(3)
C6B 0.040(4) 0.039(4) 0.041(5) -0.003(4) 0.011(3) 0.001(4)
C7A 0.039(4) 0.051(5) 0.041(5) -0.006(4) 0.008(4) -0.009(4)
C7B 0.033(4) 0.034(4) 0.033(4) 0.003(3) 0.011(3) 0.001(3)
C8A 0.028(4) 0.032(4) 0.023(4) -0.006(3) 0.004(3) -0.004(3)
C8B 0.022(4) 0.035(4) 0.036(4) 0.004(3) 0.001(3) 0.005(3)
C9A 0.024(4) 0.036(4) 0.039(4) -0.011(3) 0.006(3) -0.007(3)
C9B 0.029(4) 0.033(4) 0.031(4) -0.001(3) 0.001(3) 0.000(3)
C10A 0.033(4) 0.023(4) 0.041(4) -0.003(3) 0.012(3) -0.008(3)
C10B 0.028(4) 0.041(4) 0.023(4) 0.000(3) 0.010(3) -0.006(3)
C11A 0.023(4) 0.034(4) 0.043(5) -0.012(3) 0.007(3) -0.007(3)
C11B 0.046(5) 0.029(4) 0.029(4) 0.002(3) 0.005(3) -0.009(3)
C12A 0.026(4) 0.036(4) 0.039(4) -0.008(3) -0.003(3) -0.003(3)
C12B 0.052(5) 0.035(4) 0.033(4) 0.009(4) -0.006(4) -0.009(4)
C13A 0.030(4) 0.041(5) 0.025(4) -0.003(3) -0.002(3) -0.003(3)
C13B 0.037(4) 0.033(4) 0.036(4) 0.007(4) -0.004(3) -0.009(4)
C14A 0.035(4) 0.049(5) 0.036(4) -0.005(4) 0.004(3) -0.005(4)
C14B 0.029(4) 0.036(4) 0.041(4) 0.007(3) -0.009(3) 0.001(3)
C15A 0.028(4) 0.028(4) 0.029(4) 0.002(3) 0.003(3) -0.003(3)
C15B 0.030(4) 0.031(4) 0.032(4) 0.003(3) 0.008(3) 0.003(3)
C16A 0.027(4) 0.031(4) 0.030(4) 0.005(3) 0.000(3) -0.009(3)
C16B 0.018(4) 0.032(4) 0.036(4) 0.003(3) -0.004(3) -0.005(3)
C17A 0.039(4) 0.050(5) 0.031(4) 0.004(4) -0.001(3) -0.004(4)
C17B 0.045(5) 0.057(5) 0.045(5) 0.016(4) -0.011(4) -0.021(4)
C18A 0.057(5) 0.031(4) 0.057(5) -0.005(4) 0.014(4) 0.012(4)
C18B 0.069(6) 0.037(5) 0.057(5) -0.012(4) 0.021(4) -0.013(4)
C19A 0.044(5) 0.046(5) 0.040(5) 0.015(4) 0.026(4) 0.016(4)
C19B 0.058(6) 0.067(6) 0.046(5) -0.031(5) 0.020(5) -0.017(5)
C20A 0.034(4) 0.035(4) 0.041(4) -0.003(3) 0.009(3) 0.002(3)
C20B 0.028(4) 0.042(5) 0.047(5) -0.007(4) 0.006(3) 0.000(3)
C21A 0.067(6) 0.103(8) 0.068(6) 0.036(6) 0.011(5) 0.009(6)
C21B 0.053(5) 0.107(8) 0.052(6) -0.019(5) -0.016(4) 0.004(5)
C22A 0.029(4) 0.031(4) 0.031(4) 0.008(3) 0.005(3) -0.001(4)
C22B 0.037(5) 0.034(5) 0.029(4) 0.007(4) 0.004(3) 0.004(4)
C23A 0.049(5) 0.086(7) 0.036(5) -0.014(5) -0.017(4) 0.012(5)
C23B 0.035(5) 0.155(7) 0.029(4) 0.008(5) 0.010(4) -0.031(5)
C24A 0.038(5) 0.054(5) 0.036(4) -0.010(4) 0.002(4) 0.005(4)
C24B 0.036(5) 0.114(8) 0.040(5) 0.025(5) 0.009(4) -0.004(5)
C25A 0.027(4) 0.045(5) 0.026(4) -0.006(4) 0.003(3) -0.002(4)
C25B 0.032(4) 0.050(5) 0.027(4) 0.006(4) 0.006(3) 0.013(4)
C26A 0.031(4) 0.042(5) 0.037(4) -0.010(4) 0.000(3) -0.005(4)
C26B 0.073(6) 0.088(7) 0.027(4) 0.018(4) 0.018(4) 0.055(5)
C28A 0.039(5) 0.102(8) 0.034(5) -0.028(5) -0.011(4) -0.002(5)
C28B 0.050(5) 0.167(8) 0.068(6) 0.037(6) 0.028(5) 0.027(6)
N1A 0.029(3) 0.028(3) 0.027(3) 0.002(3) -0.004(3) -0.010(3)
N1B 0.029(3) 0.036(4) 0.030(3) 0.006(3) -0.005(3) -0.009(3)
N2A 0.022(3) 0.030(3) 0.029(3) -0.004(3) -0.005(3) 0.004(3)
N2B 0.026(3) 0.033(4) 0.033(3) -0.002(3) -0.007(3) 0.000(3)
N3A 0.042(4) 0.059(5) 0.045(4) -0.023(3) 0.002(3) -0.013(3)
N3B 0.125(7) 0.124(7) 0.088(6) 0.031(5) 0.048(5) 0.053(6)
O1A 0.044(3) 0.050(3) 0.060(4) 0.006(3) 0.005(3) -0.012(3)
O1B 0.041(4) 0.118(5) 0.076(4) -0.034(4) 0.019(3) -0.034(3)
O2A 0.047(3) 0.049(3) 0.062(4) 0.016(3) 0.010(3) 0.000(3)
O2B 0.037(3) 0.070(4) 0.048(3) -0.010(3) 0.006(3) 0.001(3)
O3A 0.031(3) 0.038(3) 0.051(3) -0.010(2) -0.003(2) 0.005(2)
O3B 0.038(3) 0.038(3) 0.042(3) 0.011(2) -0.008(2) -0.010(2)

loop_
_atom_type_symbol
_atom_type_description
_atom_type_scat_dispersion_real
_atom_type_scat_dispersion_imag
_atom_type_scat_source
C C 0.0033 0.0016 'International Tables Vol C Tables 4.2.6.8 and 6.1.1.4'
H H 0.0000 0.0000 'International Tables Vol C Tables 4.2.6.8 and 6.1.1.4'
N N 0.0061 0.0033 'International Tables Vol C Tables 4.2.6.8 and 6.1.1.4'
O O 0.0106 0.0060 'International Tables Vol C Tables 4.2.6.8 and 6.1.1.4'

loop_
_geom_angle_atom_site_label_1
_geom_angle_atom_site_label_2
_geom_angle_atom_site_label_3
_geom_angle
C2A C1A C10A 112.9(5)
C2A C1A H1A1 109.0
C10A C1A H1A1 109.0
C2A C1A H1A2 109.0
C10A C1A H1A2 109.0
H1A1 C1A H1A2 107.8
C2B C1B C10B 113.9(5)
C2B C1B H1B1 108.8
C10B C1B H1B1 108.8
C2B C1B H1B2 108.8
C10B C1B H1B2 108.8
H1B1 C1B H1B2 107.7
C1A C2A C3A 111.3(6)
C1A C2A H2A1 109.4
C3A C2A H2A1 109.4
C1A C2A H2A2 109.4
C3A C2A H2A2 109.4
H2A1 C2A H2A2 108.0
C3B C2B C1B 110.2(6)
C3B C2B H2B1 109.6
C1B C2B H2B1 109.6
C3B C2B H2B2 109.6
C1B C2B H2B2 109.6
H2B1 C2B H2B2 108.1
C2A C3A C4A 112.4(5)
C2A C3A H3A1 109.1
C4A C3A H3A1 109.1
C2A C3A H3A2 109.1
C4A C3A H3A2 109.1
H3A1 C3A H3A2 107.9
C2B C3B C4B 114.1(6)
C2B C3B H3B1 108.7
C4B C3B H3B1 108.7
C2B C3B H3B2 108.7
C4B C3B H3B2 108.7
H3B1 C3B H3B2 107.6
C19A C4A C3A 114.7(6)
C19A C4A C5A 112.7(5)
C3A C4A C5A 108.1(5)
C19A C4A C18A 103.9(5)
C3A C4A C18A 107.5(5)
C5A C4A C18A 109.7(5)
C19B C4B C18B 106.3(6)
C19B C4B C3B 108.2(6)
C18B C4B C3B 107.9(6)
C19B C4B C5B 117.0(6)
C18B C4B C5B 110.2(6)
C3B C4B C5B 107.0(5)
C4A C5A C6A 115.3(5)
C4A C5A C10A 115.0(5)
C6A C5A C10A 110.2(5)
C4A C5A H5A 105.0
C6A C5A H5A 105.0
C10A C5A H5A 105.0
C6B C5B C10B 110.8(5)
C6B C5B C4B 114.8(5)
C10B C5B C4B 115.4(5)
C6B C5B H5B 104.8
C10B C5B H5B 104.8
C4B C5B H5B 104.8
C7A C6A C5A 109.1(5)
C7A C6A H6A1 109.9
C5A C6A H6A1 109.9
C7A C6A H6A2 109.9
C5A C6A H6A2 109.9
H6A1 C6A H6A2 108.3
C7B C6B C5B 109.8(5)
C7B C6B H6B1 109.7
C5B C6B H6B1 109.7
C7B C6B H6B2 109.7
C5B C6B H6B2 109.7
H6B1 C6B H6B2 108.2
C6A C7A C8A 113.3(5)
C6A C7A H7A1 108.9
C8A C7A H7A1 108.9
C6A C7A H7A2 108.9
C8A C7A H7A2 108.9
H7A1 C7A H7A2 107.7
C8B C7B C6B 113.3(5)
C8B C7B H7B1 108.9
C6B C7B H7B1 108.9
C8B C7B H7B2 108.9
C6B C7B H7B2 108.9
H7B1 C7B H7B2 107.7
C7A C8A C14A 110.9(5)
C7A C8A C15A 114.0(5)
C14A C8A C15A 101.2(5)
C7A C8A C9A 109.7(5)
C14A C8A C9A 108.4(5)
C15A C8A C9A 112.3(5)
C7B C8B C14B 110.0(5)
C7B C8B C9B 111.6(5)
C14B C8B C9B 108.1(5)
C7B C8B C15B 115.8(5)
C14B C8B C15B 99.6(5)
C9B C8B C15B 111.0(5)
C8A C9A C11A 109.9(5)
C8A C9A C10A 117.2(5)
C11A C9A C10A 112.6(5)
C8A C9A H9A 105.3
C11A C9A H9A 105.3
C10A C9A H9A 105.3
C11B C9B C8B 109.8(5)
C11B C9B C10B 114.1(5)
C8B C9B C10B 115.7(5)
C11B C9B H9B 105.4
C8B C9B H9B 105.4
C10B C9B H9B 105.4
C1A C10A C20A 109.7(5)
C1A C10A C5A 107.1(5)
C20A C10A C5A 112.1(5)
C1A C10A C9A 107.5(5)
C20A C10A C9A 113.3(5)
C5A C10A C9A 106.9(5)
C1B C10B C20B 108.9(5)
C1B C10B C5B 108.2(5)
C20B C10B C5B 112.1(5)
C1B C10B C9B 107.2(5)
C20B C10B C9B 112.7(5)
C5B C10B C9B 107.6(5)
C12A C11A C9A 112.4(5)
C12A C11A H11A 109.1
C9A C11A H11A 109.1
C12A C11A H11B 109.1
C9A C11A H11B 109.1
H11A C11A H11B 107.9
C12B C11B C9B 112.5(5)
C12B C11B H11C 109.1
C9B C11B H11C 109.1
C12B C11B H11D 109.1
C9B C11B H11D 109.1
H11C C11B H11D 107.8
C13A C12A C11A 111.9(5)
C13A C12A H12A 109.2
C11A C12A H12A 109.2
C13A C12A H12B 109.2
C11A C12A H12B 109.2
H12A C12A H12B 107.9
C11B C12B C13B 113.0(5)
C11B C12B H12C 109.0
C13B C12B H12C 109.0
C11B C12B H12D 109.0
C13B C12B H12D 109.0
H12C C12B H12D 107.8
C12A C13A C16A 109.1(5)
C12A C13A C14A 108.4(5)
C16A C13A C14A 100.8(5)
C12A C13A C17A 111.1(5)
C16A C13A C17A 112.4(5)
C14A C13A C17A 114.5(5)
C16B C13B C17B 114.2(5)
C16B C13B C14B 100.0(5)
C17B C13B C14B 114.6(6)
C16B C13B C12B 108.7(5)
C17B C13B C12B 111.1(5)
C14B C13B C12B 107.5(5)
C13A C14A C8A 102.5(5)
C13A C14A H14A 111.3
C8A C14A H14A 111.3
C13A C14A H14B 111.3
C8A C14A H14B 111.3
H14A C14A H14B 109.2
C13B C14B C8B 104.2(5)
C13B C14B H14C 110.9
C8B C14B H14C 110.9
C13B C14B H14D 110.9
C8B C14B H14D 110.9
H14C C14B H14D 108.9
C16A C15A C8A 104.2(5)
C16A C15A H15A 110.9
C8A C15A H15A 110.9
C16A C15A H15B 110.9
C8A C15A H15B 110.9
H15A C15A H15B 108.9
C16B C15B C8B 105.4(5)
C16B C15B H15C 110.7
C8B C15B H15C 110.7
C16B C15B H15D 110.7
C8B C15B H15D 110.7
H15C C15B H15D 108.8
N1A C16A C13A 121.9(6)
N1A C16A C15A 129.3(6)
C13A C16A C15A 108.7(5)
N1B C16B C15B 129.6(6)
N1B C16B C13B 121.0(6)
C15B C16B C13B 109.3(5)
C13A C17A H17A 109.5
C13A C17A H17B 109.5
H17A C17A H17B 109.5
C13A C17A H17C 109.5
H17A C17A H17C 109.5
H17B C17A H17C 109.5
C13B C17B H17D 109.5
C13B C17B H17E 109.5
H17D C17B H17E 109.5
C13B C17B H17F 109.5
H17D C17B H17F 109.5
H17E C17B H17F 109.5
C4A C18A H18A 109.5
C4A C18A H18B 109.5
H18A C18A H18B 109.5
C4A C18A H18C 109.5
H18A C18A H18C 109.5
H18B C18A H18C 109.5
C4B C18B H18D 109.5
C4B C18B H18E 109.5
H18D C18B H18E 109.5
C4B C18B H18F 109.5
H18D C18B H18F 109.5
H18E C18B H18F 109.5
O1A C19A O2A 121.6(7)
O1A C19A C4A 126.7(6)
O2A C19A C4A 111.7(7)
O1B C19B O2B 122.3(8)
O1B C19B C4B 126.2(8)
O2B C19B C4B 111.3(7)
C10A C20A H20A 109.5
C10A C20A H20B 109.5
H20A C20A H20B 109.5
C10A C20A H20C 109.5
H20A C20A H20C 109.5
H20B C20A H20C 109.5
C10B C20B H20D 109.5
C10B C20B H20E 109.5
H20D C20B H20E 109.5
C10B C20B H20F 109.5
H20D C20B H20F 109.5
H20E C20B H20F 109.5
O2A C21A H21A 109.5
O2A C21A H21B 109.5
H21A C21A H21B 109.5
O2A C21A H21C 109.5
H21A C21A H21C 109.5
H21B C21A H21C 109.5
O2B C21B H21D 109.5
O2B C21B H21E 109.5
H21D C21B H21E 109.5
O2B C21B H21F 109.5
H21D C21B H21F 109.5
H21E C21B H21F 109.5
O3A C22A N2A 124.5(6)
O3A C22A C25A 118.1(6)
N2A C22A C25A 117.3(6)
O3B C22B N2B 122.6(6)
O3B C22B C25B 121.5(6)
N2B C22B C25B 115.8(6)
C28A C23A C24A 119.5(8)
C28A C23A H23A 120.2
C24A C23A H23A 120.2
C28B C23B C24B 110.6(9)
C28B C23B H23B 124.7
C24B C23B H23B 124.7
C25A C24A C23A 118.7(7)
C25A C24A H24A 120.7
C23A C24A H24A 120.7
C25B C24B C23B 121.0(9)
C25B C24B H24B 119.5
C23B C24B H24B 119.5
C24A C25A C26A 117.9(7)
C24A C25A C22A 124.0(7)
C26A C25A C22A 118.0(6)
C24B C25B C26B 119.8(7)
C24B C25B C22B 123.3(7)
C26B C25B C22B 116.9(7)
N3A C26A C25A 124.2(7)
N3A C26A H26A 117.9
C25A C26A H26A 117.9
N3B C26B C25B 125.1(9)
N3B C26B H26B 117.4
C25B C26B H26B 117.4
N3A C28A C23A 122.9(7)
N3A C28A H28A 118.5
C23A C28A H28A 118.5
N3B C28B C23B 134.6(10)
N3B C28B H28B 112.7
C23B C28B H28B 112.7
C16A N1A N2A 115.5(5)
C16B N1B N2B 113.7(5)
C22A N2A N1A 115.6(5)
C22A N2A H2A 119(5)
N1A N2A H2A 125(5)
C22B N2B N1B 116.6(6)
C22B N2B H2B 121(4)
N1B N2B H2B 115(4)
C28A N3A C26A 116.8(6)
C28B N3B C26B 108.5(9)
C19A O2A C21A 115.6(6)
C19B O2B C21B 115.6(6)

loop_
_geom_bond_atom_site_label_1
_geom_bond_atom_site_label_2
_geom_bond_distance
C1A C2A 1.520(8)
C1A C10A 1.542(8)
C1A H1A1 0.9900
C1A H1A2 0.9900
C1B C2B 1.527(8)
C1B C10B 1.543(8)
C1B H1B1 0.9900
C1B H1B2 0.9900
C2A C3A 1.525(8)
C2A H2A1 0.9900
C2A H2A2 0.9900
C2B C3B 1.518(9)
C2B H2B1 0.9900
C2B H2B2 0.9900
C3A C4A 1.539(8)
C3A H3A1 0.9900
C3A H3A2 0.9900
C3B C4B 1.546(8)
C3B H3B1 0.9900
C3B H3B2 0.9900
C4A C19A 1.511(9)
C4A C5A 1.545(9)
C4A C18A 1.556(8)
C4B C19B 1.525(10)
C4B C18B 1.540(9)
C4B C5B 1.552(8)
C5A C6A 1.551(8)
C5A C10A 1.567(8)
C5A H5A 1.0000
C5B C6B 1.536(8)
C5B C10B 1.549(8)
C5B H5B 1.0000
C6A C7A 1.526(8)
C6A H6A1 0.9900
C6A H6A2 0.9900
C6B C7B 1.522(8)
C6B H6B1 0.9900
C6B H6B2 0.9900
C7A C8A 1.530(8)
C7A H7A1 0.9900
C7A H7A2 0.9900
C7B C8B 1.515(8)
C7B H7B1 0.9900
C7B H7B2 0.9900
C8A C14A 1.533(8)
C8A C15A 1.536(8)
C8A C9A 1.546(8)
C8B C14B 1.536(8)
C8B C9B 1.551(8)
C8B C15B 1.569(8)
C9A C11A 1.550(8)
C9A C10A 1.569(8)
C9A H9A 1.0000
C9B C11B 1.537(8)
C9B C10B 1.573(8)
C9B H9B 1.0000
C10A C20A 1.549(8)
C10B C20B 1.544(8)
C11A C12A 1.523(8)
C11A H11A 0.9900
C11A H11B 0.9900
C11B C12B 1.536(8)
C11B H11C 0.9900
C11B H11D 0.9900
C12A C13A 1.507(8)
C12A H12A 0.9900
C12A H12B 0.9900
C12B C13B 1.544(8)
C12B H12C 0.9900
C12B H12D 0.9900
C13A C16A 1.520(8)
C13A C14A 1.530(8)
C13A C17A 1.540(8)
C13B C16B 1.504(8)
C13B C17B 1.513(8)
C13B C14B 1.527(8)
C14A H14A 0.9900
C14A H14B 0.9900
C14B H14C 0.9900
C14B H14D 0.9900
C15A C16A 1.520(8)
C15A H15A 0.9900
C15A H15B 0.9900
C15B C16B 1.503(8)
C15B H15C 0.9900
C15B H15D 0.9900
C16A N1A 1.268(7)
C16B N1B 1.271(7)
C17A H17A 0.9800
C17A H17B 0.9800
C17A H17C 0.9800
C17B H17D 0.9800
C17B H17E 0.9800
C17B H17F 0.9800
C18A H18A 0.9800
C18A H18B 0.9800
C18A H18C 0.9800
C18B H18D 0.9800
C18B H18E 0.9800
C18B H18F 0.9800
C19A O1A 1.203(8)
C19A O2A 1.346(7)
C19B O1B 1.199(8)
C19B O2B 1.342(8)
C20A H20A 0.9800
C20A H20B 0.9800
C20A H20C 0.9800
C20B H20D 0.9800
C20B H20E 0.9800
C20B H20F 0.9800
C21A O2A 1.426(8)
C21A H21A 0.9800
C21A H21B 0.9800
C21A H21C 0.9800
C21B O2B 1.466(7)
C21B H21D 0.9800
C21B H21E 0.9800
C21B H21F 0.9800
C22A O3A 1.235(7)
C22A N2A 1.337(8)
C22A C25A 1.497(8)
C22B O3B 1.225(7)
C22B N2B 1.363(8)
C22B C25B 1.486(8)
C23A C28A 1.362(9)
C23A C24A 1.387(9)
C23A H23A 0.9500
C23B C28B 1.378(13)
C23B C24B 1.402(10)
C23B H23B 0.9500
C24A C25A 1.370(8)
C24A H24A 0.9500
C24B C25B 1.373(9)
C24B H24B 0.9500
C25A C26A 1.377(8)
C25B C26B 1.375(10)
C26A N3A 1.340(7)
C26A H26A 0.9500
C26B N3B 1.371(9)
C26B H26B 0.9500
C28A N3A 1.335(8)
C28A H28A 0.9500
C28B N3B 1.355(13)
C28B H28B 0.9500
N1A N2A 1.398(6)
N1B N2B 1.406(6)
N2A H2A 0.91(2)
N2B H2B 0.96(6)

loop_
_geom_torsion_atom_site_label_1
_geom_torsion_atom_site_label_2
_geom_torsion_atom_site_label_3
_geom_torsion_atom_site_label_4
_geom_torsion
C10A C1A C2A C3A 57.4(8)
C10B C1B C2B C3B 55.0(9)
C1A C2A C3A C4A -56.9(8)
C1B C2B C3B C4B -56.6(9)
C2A C3A C4A C19A -72.1(8)
C2A C3A C4A C5A 54.6(8)
C2A C3A C4A C18A 173.0(6)
C2B C3B C4B C19B -71.6(8)
C2B C3B C4B C18B 173.8(6)
C2B C3B C4B C5B 55.3(8)
C19A C4A C5A C6A -57.7(7)
C3A C4A C5A C6A 174.5(5)
C18A C4A C5A C6A 57.5(7)
C19A C4A C5A C10A 72.3(7)
C3A C4A C5A C10A -55.6(7)
C18A C4A C5A C10A -172.5(5)
C19B C4B C5B C6B -64.0(8)
C18B C4B C5B C6B 57.4(8)
C3B C4B C5B C6B 174.5(6)
C19B C4B C5B C10B 66.7(8)
C18B C4B C5B C10B -171.8(5)
C3B C4B C5B C10B -54.7(8)
C4A C5A C6A C7A -164.1(5)
C10A C5A C6A C7A 63.6(7)
C10B C5B C6B C7B 63.1(7)
C4B C5B C6B C7B -164.0(6)
C5A C6A C7A C8A -60.3(7)
C5B C6B C7B C8B -58.1(7)
C6A C7A C8A C14A 170.8(5)
C6A C7A C8A C15A -75.8(7)
C6A C7A C8A C9A 51.1(7)
C6B C7B C8B C14B 169.2(5)
C6B C7B C8B C9B 49.2(7)
C6B C7B C8B C15B -79.0(6)
C7A C8A C9A C11A -178.5(5)
C14A C8A C9A C11A 60.2(6)
C15A C8A C9A C11A -50.7(7)
C7A C8A C9A C10A -48.2(7)
C14A C8A C9A C10A -169.5(5)
C15A C8A C9A C10A 79.7(6)
C7B C8B C9B C11B -177.5(5)
C14B C8B C9B C11B 61.5(6)
C15B C8B C9B C11B -46.8(7)
C7B C8B C9B C10B -46.5(7)
C14B C8B C9B C10B -167.6(5)
C15B C8B C9B C10B 84.2(6)
C2A C1A C10A C20A 67.2(7)
C2A C1A C10A C5A -54.6(7)
C2A C1A C10A C9A -169.1(5)
C4A C5A C10A C1A 55.2(7)
C6A C5A C10A C1A -172.3(5)
C4A C5A C10A C20A -65.1(7)
C6A C5A C10A C20A 67.4(7)
C4A C5A C10A C9A 170.2(5)
C6A C5A C10A C9A -57.4(6)
C8A C9A C10A C1A 166.2(5)
C11A C9A C10A C1A -64.7(7)
C8A C9A C10A C20A -72.4(6)
C11A C9A C10A C20A 56.6(7)
C8A C9A C10A C5A 51.5(7)
C11A C9A C10A C5A -179.4(5)
C2B C1B C10B C20B 69.2(7)
C2B C1B C10B C5B -52.8(8)
C2B C1B C10B C9B -168.6(6)
C6B C5B C10B C1B -173.4(5)
C4B C5B C10B C1B 54.0(7)
C6B C5B C10B C20B 66.6(7)
C4B C5B C10B C20B -66.1(7)
C6B C5B C10B C9B -57.8(6)
C4B C5B C10B C9B 169.5(5)
C11B C9B C10B C1B -64.4(7)
C8B C9B C10B C1B 166.7(5)
C11B C9B C10B C20B 55.3(7)
C8B C9B C10B C20B -73.6(7)
C11B C9B C10B C5B 179.4(5)
C8B C9B C10B C5B 50.5(7)
C8A C9A C11A C12A -47.1(7)
C10A C9A C11A C12A -179.8(5)
C8B C9B C11B C12B -48.2(7)
C10B C9B C11B C12B -180.0(5)
C9A C11A C12A C13A 48.1(7)
C9B C11B C12B C13B 47.3(7)
C11A C12A C13A C16A 47.7(7)
C11A C12A C13A C14A -61.2(6)
C11A C12A C13A C17A 172.2(5)
C11B C12B C13B C16B 49.6(7)
C11B C12B C13B C17B 176.1(5)
C11B C12B C13B C14B -57.9(7)
C12A C13A C14A C8A 71.3(6)
C16A C13A C14A C8A -43.2(6)
C17A C13A C14A C8A -164.1(5)
C7A C8A C14A C13A 168.3(5)
C15A C8A C14A C13A 47.1(6)
C9A C8A C14A C13A -71.2(6)
C16B C13B C14B C8B -44.7(6)
C17B C13B C14B C8B -167.3(5)
C12B C13B C14B C8B 68.7(6)
C7B C8B C14B C13B 166.1(5)
C9B C8B C14B C13B -71.9(6)
C15B C8B C14B C13B 44.0(6)
C7A C8A C15A C16A -150.7(5)
C14A C8A C15A C16A -31.6(6)
C9A C8A C15A C16A 83.7(6)
C7B C8B C15B C16B -143.9(5)
C14B C8B C15B C16B -26.1(6)
C9B C8B C15B C16B 87.6(6)
C12A C13A C16A N1A 89.1(7)
C14A C13A C16A N1A -156.9(6)
C17A C13A C16A N1A -34.6(8)
C12A C13A C16A C15A -90.5(6)
C14A C13A C16A C15A 23.4(6)
C17A C13A C16A C15A 145.8(5)
C8A C15A C16A N1A -174.5(6)
C8A C15A C16A C13A 5.2(6)
C8B C15B C16B N1B 175.4(6)
C8B C15B C16B C13B -0.7(6)
C17B C13B C16B N1B -26.2(9)
C14B C13B C16B N1B -149.1(6)
C12B C13B C16B N1B 98.5(7)
C17B C13B C16B C15B 150.3(6)
C14B C13B C16B C15B 27.4(6)
C12B C13B C16B C15B -85.1(6)
C3A C4A C19A O1A 178.5(6)
C5A C4A C19A O1A 54.2(9)
C18A C4A C19A O1A -64.4(9)
C3A C4A C19A O2A -3.5(8)
C5A C4A C19A O2A -127.8(6)
C18A C4A C19A O2A 113.5(6)
C18B C4B C19B O1B 104.0(8)
C3B C4B C19B O1B -11.7(10)
C5B C4B C19B O1B -132.5(8)
C18B C4B C19B O2B -71.3(7)
C3B C4B C19B O2B 173.1(6)
C5B C4B C19B O2B 52.2(8)
C28A C23A C24A C25A -1.1(11)
C28B C23B C24B C25B -2.0(11)
C23A C24A C25A C26A 0.9(10)
C23A C24A C25A C22A 177.7(6)
O3A C22A C25A C24A -144.6(6)
N2A C22A C25A C24A 36.0(9)
O3A C22A C25A C26A 32.2(9)
N2A C22A C25A C26A -147.2(6)
C23B C24B C25B C26B 0.5(11)
C23B C24B C25B C22B -179.6(6)
O3B C22B C25B C24B 141.6(7)
N2B C22B C25B C24B -36.8(9)
O3B C22B C25B C26B -38.4(9)
N2B C22B C25B C26B 143.2(6)
C24A C25A C26A N3A -1.3(10)
C22A C25A C26A N3A -178.3(6)
C24B C25B C26B N3B -1.3(11)
C22B C25B C26B N3B 178.7(7)
C24A C23A C28A N3A 1.5(12)
C24B C23B C28B N3B 5.5(15)
C13A C16A N1A N2A 178.0(5)
C15A C16A N1A N2A -2.4(9)
C15B C16B N1B N2B 10.3(9)
C13B C16B N1B N2B -174.0(5)
O3A C22A N2A N1A -3.7(9)
C25A C22A N2A N1A 175.7(5)
C16A N1A N2A C22A -178.7(5)
O3B C22B N2B N1B 19.6(9)
C25B C22B N2B N1B -162.0(5)
C16B N1B N2B C22B -153.6(6)
C23A C28A N3A C26A -1.8(11)
C25A C26A N3A C28A 1.7(10)
C23B C28B N3B C26B -6.1(16)
C25B C26B N3B C28B 3.4(12)
O1A C19A O2A C21A -2.3(9)
C4A C19A O2A C21A 179.6(6)
O1B C19B O2B C21B 3.5(10)
C4B C19B O2B C21B 179.0(6)
